data_2002546
loop_
_publ_author_name
'Weinreich, J'
'Mueller-Buschbaum, Hk'

_publ_section_title 'Zur Kenntnis von Ba9 Au2 O12'
_journal_name_full 'Journal of Alloys Compd.'
_journal_page_first 187
_journal_page_last 193
_journal_paper_doi 10.1016/0925-8388(92)90466-M
_journal_volume 184
_journal_year 1992
_chemical_formula_structural 'Ba9 Au2 O12'
_chemical_formula_sum 'Au2 Ba9 O12'
_chemical_name_systematic 'Nonabarium digold(III) oxide'
_space_group_IT_number 62
_symmetry_cell_setting orthorhombic
_symmetry_Int_Tables_number 62
_symmetry_space_group_name_Hall '-P 2c 2n'
_symmetry_space_group_name_H-M 'P n a m'
_cell_angle_alpha 90
_cell_angle_beta 90
_cell_angle_gamma 90
_cell_formula_units_Z 4
_cell_length_a 7.133(11)
_cell_length_b 14.093(5)
_cell_length_c 17.16499(600)
_cell_volume 1725.5
_refine_ls_R_factor_all 0.086
_cod_database_code 2002546

loop_
_symmetry_equiv_pos_as_xyz
x,y,z
1/2+x,1/2-y,1/2-z
-x,-y,1/2+z
1/2-x,1/2+y,-z
-x,-y,-z
1/2-x,1/2+y,1/2+z
x,y,1/2-z
1/2+x,1/2-y,z

loop_
_atom_site_label
_atom_site_type_symbol
_atom_site_symmetry_multiplicity
_atom_site_Wyckoff_symbol
_atom_site_fract_x
_atom_site_fract_y
_atom_site_fract_z
_atom_site_occupancy
_atom_site_attached_hydrogens
_atom_site_calc_flag
Au1 Au3+ 8 d 0.0808(2) 0.9350(1) 0.5838(1) 1. 0 d
Ba1 Ba2+ 8 d 0.1832(4) 0.1774(1) 0.5576(1) 1. 0 d
Ba2 Ba2+ 4 c 0.1647(6) 0.8210(2) 0.25 1. 0 d
Ba3 Ba2+ 4 c 0.1765(6) 0.5638(2) 0.25 1. 0 d
Ba4 Ba2+ 8 d 0.3322(4) 0.9489(1) 0.4187(2) 1. 0 d
Ba5 Ba2+ 4 c 0.8947(6) 0.8990(2) 0.75 1. 0 d
Ba6 Ba2+ 8 d 0.4710(4) 0.8121(2) 0.6393(1) 1. 0 d
O1 O2- 8 d 0.007(5) 0.954(2) 0.349(2) 1. 0 d
O2 O2- 4 c 0.295(6) 0.270(2) 0.25 1. 0 d
O3 O2- 8 d 0.326(5) 0.324(2) 0.478(2) 1. 0 d
O4 O2- 8 d 0.179(5) 0.124(2) 0.409(2) 1. 0 d
O5 O2- 8 d 0.989(5) 0.700(2) 0.153(2) 1. 0 d
O6 O2- 8 d 0.660(5) 0.009(2) 0.425(2) 1. 0 d
O7 O2- 4 c 0.433(9) 0.037(3) 0.25 1. 0 d

loop_
_atom_type_symbol
_atom_type_oxidation_number
Au3+ 3.000
Ba2+ 2.000
O2- -2.000
